data_2020428
loop_
_publ_author_name
'Suchetan, P. A.'
'Naveen, S.'
'Lokanath, N. K.'
'Lakshmikantha, H. N.'
'Srivishnu, K. S.'
'Supriya, G. M.'

_publ_section_title
;
 Crystal structures of <i>N</i>-(3-fluorobenzoyl)benzenesulfonamide and
 <i>N</i>-(3-fluorobenzoyl)-4-methylbenzenesulfonamide
;
_journal_coeditor_code HB7565
_journal_issue 4
_journal_name_full 'Acta Crystallographica Section E'
_journal_page_first 428
_journal_page_last 431
_journal_paper_doi 10.1107/S2056989016003248
_journal_volume 72
_journal_year 2016
_chemical_formula_moiety 'C13 H10 F N O3 S'
_chemical_formula_sum 'C13 H10 F N O3 S'
_chemical_formula_weight 279.28
_chemical_melting_point 442
_chemical_name_systematic
;
<i>N</i>-(3-Fluorobenzoyl)benzenesulfonamide
;
_space_group_IT_number 15
_symmetry_cell_setting monoclinic
_symmetry_space_group_name_Hall '-C 2yc'
_symmetry_space_group_name_H-M 'C 1 2/c 1'
_atom_sites_solution_hydrogens geom
_atom_sites_solution_primary direct
_atom_sites_solution_secondary difmap
_audit_creation_method SHELXL-97
_cell_angle_alpha 90.00
_cell_angle_beta 92.1350(10)
_cell_angle_gamma 90.00
_cell_formula_units_Z 8
_cell_length_a 21.4036(8)
_cell_length_b 5.7673(2)
_cell_length_c 19.5525(7)
_cell_measurement_reflns_used 123
_cell_measurement_temperature 173(2)
_cell_measurement_theta_max 64.8
_cell_measurement_theta_min 4.1
_cell_volume 2411.90(15)
_computing_cell_refinement
;
SAINT-Plus (Bruker, 2009)
;
_computing_data_collection
;
APEX2 (Bruker, 2009)
;
_computing_data_reduction
;
SAINT-Plus (Bruker, 2009)
;
_computing_molecular_graphics
;
Mercury (Macrae <i>et al.</i>,  2008)
;
_computing_publication_material
;
SHELXL97 (Sheldrick, 2008)
;
_computing_structure_refinement
;
SHELXL97 (Sheldrick, 2008)
;
_computing_structure_solution
;
SHELXS97 (Sheldrick, 2008)
;
_diffrn_ambient_temperature 173(2)
_diffrn_measured_fraction_theta_full 0.979
_diffrn_measured_fraction_theta_max 0.979
_diffrn_measurement_device_type 'Bruker APEXII'
_diffrn_measurement_method 'phi and \f scans'
_diffrn_radiation_monochromator graphite
_diffrn_radiation_source 'fine-focus sealed tube'
_diffrn_radiation_type CuK\a
_diffrn_radiation_wavelength 1.54178
_diffrn_reflns_av_R_equivalents 0.0369
_diffrn_reflns_av_sigmaI/netI 0.0318
_diffrn_reflns_limit_h_max 24
_diffrn_reflns_limit_h_min -24
_diffrn_reflns_limit_k_max 5
_diffrn_reflns_limit_k_min -6
_diffrn_reflns_limit_l_max 22
_diffrn_reflns_limit_l_min -22
_diffrn_reflns_number 8647
_diffrn_reflns_theta_full 64.75
_diffrn_reflns_theta_max 64.75
_diffrn_reflns_theta_min 4.13
_diffrn_standards_decay_% 0.1
_diffrn_standards_interval_count 1
_diffrn_standards_interval_time 2
_diffrn_standards_number 1
_exptl_absorpt_coefficient_mu 2.563
_exptl_absorpt_correction_T_max 0.614
_exptl_absorpt_correction_T_min 0.512
_exptl_absorpt_correction_type multi-scan
_exptl_absorpt_process_details
;
(SADABS; Bruker, 2009)
;
_exptl_crystal_colour Colourless
_exptl_crystal_density_diffrn 1.538
_exptl_crystal_density_method 'not measured'
_exptl_crystal_description Prism
_exptl_crystal_F_000 1152
_exptl_crystal_size_max 0.28
_exptl_crystal_size_mid 0.24
_exptl_crystal_size_min 0.19
_refine_diff_density_max 0.385
_refine_diff_density_min -0.381
_refine_ls_extinction_method none
_refine_ls_goodness_of_fit_ref 0.980
_refine_ls_hydrogen_treatment mixed
_refine_ls_matrix_type full
_refine_ls_number_parameters 176
_refine_ls_number_reflns 1985
_refine_ls_number_restraints 0
_refine_ls_restrained_S_all 0.980
_refine_ls_R_factor_all 0.0440
_refine_ls_R_factor_gt 0.0419
_refine_ls_shift/su_max 0.000
_refine_ls_shift/su_mean 0.000
_refine_ls_structure_factor_coef Fsqd
_refine_ls_weighting_details 'calc w=1/[\s^2^(Fo^2^)+(0.1050P)^2^+2.9874P] where P=(Fo^2^+2Fc^2^)/3'
_refine_ls_weighting_scheme calc
_refine_ls_wR_factor_gt 0.1289
_refine_ls_wR_factor_ref 0.1332
_reflns_number_gt 1846
_reflns_number_total 1985
_reflns_threshold_expression I>2\s(I)
_cod_data_source_file hb7565sup1.cif
_cod_data_source_block I
_cod_depositor_comments 'Adding full bibliography for 2020428--2020429.cif.'
_cod_original_sg_symbol_H-M 'C 2/c'
_cod_database_code 2020428
_cod_database_fobs_code 2020428

loop_
_symmetry_equiv_pos_as_xyz
'x, y, z'
'-x, y, -z+1/2'
'x+1/2, y+1/2, z'
'-x+1/2, y+1/2, -z+1/2'
'-x, -y, -z'
'x, -y, z-1/2'
'-x+1/2, -y+1/2, -z'
'x+1/2, -y+1/2, z-1/2'

loop_
_atom_site_type_symbol
_atom_site_label
_atom_site_fract_x
_atom_site_fract_y
_atom_site_fract_z
_atom_site_U_iso_or_equiv
_atom_site_adp_type
_atom_site_calc_flag
_atom_site_refinement_flags
_atom_site_occupancy
_atom_site_symmetry_multiplicity
S S1 0.26504(2) 0.47902(9) 0.41244(2) 0.0162(2) Uani d . 1 1
F F1 0.46178(7) 0.8164(3) 0.66939(7) 0.0325(4) Uani d . 1 1
O O2 0.24567(7) 0.2440(3) 0.40478(8) 0.0220(4) Uani d . 1 1
O O1 0.21912(7) 0.6490(3) 0.42975(8) 0.0230(4) Uani d . 1 1
O O3 0.38206(7) 0.2258(3) 0.43259(8) 0.0233(4) Uani d . 1 1
N N1 0.31971(9) 0.5057(3) 0.47405(10) 0.0174(4) Uani d . 1 1
C C8 0.41781(9) 0.4102(4) 0.53566(11) 0.0175(5) Uani d . 1 1
C C7 0.37286(10) 0.3690(3) 0.47665(11) 0.0176(5) Uani d . 1 1
C C3 0.33096(10) 0.4990(4) 0.22344(12) 0.0205(5) Uani d . 1 1
H H3 0.3305 0.4048 0.1848 0.025 Uiso calc R 1 1
C C9 0.41783(10) 0.6094(4) 0.57623(11) 0.0195(5) Uani d . 1 1
H H9 0.3885 0.7264 0.5684 0.023 Uiso calc R 1 1
C C5 0.36070(10) 0.8565(4) 0.27931(12) 0.0215(5) Uani d . 1 1
H H5 0.3808 0.9994 0.2782 0.026 Uiso calc R 1 1
C C2 0.30217(10) 0.4254(4) 0.28191(11) 0.0180(5) Uani d . 1 1
H H2 0.2828 0.2811 0.2831 0.022 Uiso calc R 1 1
C C6 0.33094(9) 0.7874(4) 0.33818(11) 0.0188(5) Uani d . 1 1
H H6 0.3300 0.8840 0.3762 0.023 Uiso calc R 1 1
C C10 0.46279(10) 0.6266(4) 0.62832(11) 0.0215(5) Uani d . 1 1
C C1 0.30264(9) 0.5700(4) 0.33854(10) 0.0153(5) Uani d . 1 1
C C4 0.36042(10) 0.7129(4) 0.22245(12) 0.0217(5) Uani d . 1 1
H H4 0.3802 0.7605 0.1833 0.026 Uiso calc R 1 1
C C11 0.50814(11) 0.4618(4) 0.64123(12) 0.0247(5) Uani d . 1 1
H H11 0.5383 0.4820 0.6762 0.030 Uiso calc R 1 1
C C13 0.46262(10) 0.2394(4) 0.54849(12) 0.0228(5) Uani d . 1 1
H H13 0.4623 0.1061 0.5217 0.027 Uiso calc R 1 1
C C12 0.50767(11) 0.2653(4) 0.60072(13) 0.0268(6) Uani d . 1 1
H H12 0.5376 0.1504 0.6085 0.032 Uiso calc R 1 1
H H1 0.3091(14) 0.591(5) 0.5042(17) 0.035(8) Uiso d . 1 1

loop_
_atom_site_aniso_label
_atom_site_aniso_U_11
_atom_site_aniso_U_22
_atom_site_aniso_U_33
_atom_site_aniso_U_12
_atom_site_aniso_U_13
_atom_site_aniso_U_23
S1 0.0155(4) 0.0201(4) 0.0130(3) 0.00064(18) -0.0003(2) -0.00239(18)
F1 0.0361(8) 0.0312(8) 0.0295(8) -0.0004(6) -0.0089(6) -0.0093(6)
O2 0.0238(8) 0.0243(9) 0.0178(8) -0.0059(7) -0.0004(6) 0.0001(6)
O1 0.0178(8) 0.0339(9) 0.0173(8) 0.0065(7) -0.0013(6) -0.0070(6)
O3 0.0233(8) 0.0233(8) 0.0233(9) 0.0036(6) 0.0000(6) -0.0069(7)
N1 0.0185(10) 0.0213(10) 0.0124(9) 0.0031(7) -0.0009(8) -0.0035(7)
C8 0.0152(10) 0.0203(11) 0.0171(11) 0.0004(9) 0.0026(8) 0.0027(9)
C7 0.0187(10) 0.0160(11) 0.0183(11) -0.0003(8) 0.0029(8) 0.0014(8)
C3 0.0194(11) 0.0257(12) 0.0165(11) 0.0020(8) 0.0009(9) -0.0024(8)
C9 0.0170(10) 0.0211(11) 0.0205(11) 0.0006(8) 0.0015(8) 0.0021(9)
C5 0.0194(11) 0.0164(11) 0.0286(12) 0.0014(8) -0.0020(9) 0.0040(9)
C2 0.0182(11) 0.0167(10) 0.0190(11) 0.0022(9) -0.0024(8) -0.0022(9)
C6 0.0183(10) 0.0172(11) 0.0208(11) 0.0026(8) -0.0023(8) -0.0026(9)
C10 0.0224(11) 0.0218(12) 0.0203(11) -0.0042(9) 0.0008(9) -0.0006(9)
C1 0.0132(10) 0.0178(10) 0.0149(10) 0.0041(8) -0.0007(8) 0.0006(9)
C4 0.0166(10) 0.0281(12) 0.0207(12) 0.0027(9) 0.0018(8) 0.0084(9)
C11 0.0172(11) 0.0336(13) 0.0229(12) -0.0031(9) -0.0037(9) 0.0070(10)
C13 0.0193(11) 0.0223(11) 0.0268(12) 0.0024(9) 0.0020(9) 0.0001(9)
C12 0.0189(11) 0.0288(13) 0.0323(13) 0.0066(9) -0.0032(9) 0.0041(10)

loop_
_atom_type_symbol
_atom_type_description
_atom_type_scat_dispersion_real
_atom_type_scat_dispersion_imag
_atom_type_scat_source
C C 0.0181 0.0091 'International Tables Vol C Tables 4.2.6.8 and 6.1.1.4'
H H 0.0000 0.0000 'International Tables Vol C Tables 4.2.6.8 and 6.1.1.4'
N N 0.0311 0.0180 'International Tables Vol C Tables 4.2.6.8 and 6.1.1.4'
O O 0.0492 0.0322 'International Tables Vol C Tables 4.2.6.8 and 6.1.1.4'
F F 0.0727 0.0534 'International Tables Vol C Tables 4.2.6.8 and 6.1.1.4'
S S 0.3331 0.5567 'International Tables Vol C Tables 4.2.6.8 and 6.1.1.4'

loop_
_geom_angle_atom_site_label_1
_geom_angle_atom_site_label_2
_geom_angle_atom_site_label_3
_geom_angle
O2 S1 O1 118.36(9)
O2 S1 N1 111.12(9)
O1 S1 N1 103.67(9)
O2 S1 C1 109.75(10)
O1 S1 C1 109.12(10)
N1 S1 C1 103.73(9)
C7 N1 S1 122.13(16)
C7 N1 H1 125(2)
S1 N1 H1 112(2)
C13 C8 C9 119.6(2)
C13 C8 C7 116.5(2)
C9 C8 C7 123.80(19)
O3 C7 N1 121.08(19)
O3 C7 C8 122.62(19)
N1 C7 C8 116.29(18)
C2 C3 C4 120.1(2)
C2 C3 H3 120.0
C4 C3 H3 120.0
C10 C9 C8 117.7(2)
C10 C9 H9 121.2
C8 C9 H9 121.2
C4 C5 C6 120.2(2)
C4 C5 H5 119.9
C6 C5 H5 119.9
C3 C2 C1 119.0(2)
C3 C2 H2 120.5
C1 C2 H2 120.5
C1 C6 C5 118.3(2)
C1 C6 H6 120.9
C5 C6 H6 120.9
F1 C10 C11 118.4(2)
F1 C10 C9 117.97(19)
C11 C10 C9 123.7(2)
C2 C1 C6 121.9(2)
C2 C1 S1 119.10(17)
C6 C1 S1 119.01(16)
C3 C4 C5 120.6(2)
C3 C4 H4 119.7
C5 C4 H4 119.7
C10 C11 C12 118.1(2)
C10 C11 H11 120.9
C12 C11 H11 120.9
C8 C13 C12 120.8(2)
C8 C13 H13 119.6
C12 C13 H13 119.6
C11 C12 C13 120.0(2)
C11 C12 H12 120.0
C13 C12 H12 120.0

loop_
_geom_bond_atom_site_label_1
_geom_bond_atom_site_label_2
_geom_bond_distance
S1 O2 1.4238(16)
S1 O1 1.4375(16)
S1 N1 1.6549(19)
S1 C1 1.760(2)
F1 C10 1.358(3)
O3 C7 1.215(3)
N1 C7 1.383(3)
N1 H1 0.81(3)
C8 C13 1.391(3)
C8 C9 1.396(3)
C8 C7 1.494(3)
C3 C2 1.385(3)
C3 C4 1.386(3)
C3 H3 0.9300
C9 C10 1.378(3)
C9 H9 0.9300
C5 C4 1.386(3)
C5 C6 1.394(3)
C5 H5 0.9300
C2 C1 1.386(3)
C2 H2 0.9300
C6 C1 1.392(3)
C6 H6 0.9300
C10 C11 1.375(3)
C4 H4 0.9300
C11 C12 1.383(4)
C11 H11 0.9300
C13 C12 1.386(3)
C13 H13 0.9300
C12 H12 0.9300

loop_
_geom_hbond_atom_site_label_D
_geom_hbond_atom_site_label_H
_geom_hbond_atom_site_label_A
_geom_hbond_site_symmetry_A
_geom_hbond_distance_DH
_geom_hbond_distance_HA
_geom_hbond_distance_DA
_geom_hbond_angle_DHA
N1 H1 O1 7_566 0.81(3) 2.08(3) 2.883(2) 171(3)
C9 H9 O1 7_566 0.93 2.42 3.244(3) 148
C6 H6 O3 1_565 0.93 2.50 3.294(3) 143
C2 H2 Cg1 6_545 0.93 2.82 3.474(2) 129
C4 H4 Cg2 6_556 0.93 2.84 3.582(2) 137
C11 H11 Cg1 5_555 0.93 2.97 3.756(3) 143

loop_
_geom_torsion_atom_site_label_1
_geom_torsion_atom_site_label_2
_geom_torsion_atom_site_label_3
_geom_torsion_atom_site_label_4
_geom_torsion
O2 S1 N1 C7 51.25(19)
O1 S1 N1 C7 179.42(17)
C1 S1 N1 C7 -66.61(19)
S1 N1 C7 O3 1.5(3)
S1 N1 C7 C8 -179.26(14)
C13 C8 C7 O3 -16.3(3)
C9 C8 C7 O3 162.1(2)
C13 C8 C7 N1 164.44(19)
C9 C8 C7 N1 -17.2(3)
C13 C8 C9 C10 -0.5(3)
C7 C8 C9 C10 -178.80(19)
C4 C3 C2 C1 0.9(3)
C4 C5 C6 C1 1.5(3)
C8 C9 C10 F1 -177.86(19)
C8 C9 C10 C11 1.6(3)
C3 C2 C1 C6 0.3(3)
C3 C2 C1 S1 179.00(16)
C5 C6 C1 C2 -1.5(3)
C5 C6 C1 S1 179.79(15)
O2 S1 C1 C2 7.79(19)
O1 S1 C1 C2 -123.41(16)
N1 S1 C1 C2 126.59(16)
O2 S1 C1 C6 -173.49(15)
O1 S1 C1 C6 55.31(18)
N1 S1 C1 C6 -54.69(18)
C2 C3 C4 C5 -0.9(3)
C6 C5 C4 C3 -0.3(3)
F1 C10 C11 C12 177.9(2)
C9 C10 C11 C12 -1.6(4)
C9 C8 C13 C12 -0.6(3)
C7 C8 C13 C12 177.9(2)
C10 C11 C12 C13 0.5(4)
C8 C13 C12 C11 0.6(4)
